data_2238564
loop_
_publ_author_name
'Suhitha, Sivasubramanian'
'Gunasekaran, Krishnaswamy'
'Gavaskar, Deivasigamani'
'Raghunathan, Raghavachary'
'Velmurugan, Devadasan'

_publ_section_title
;
 6-Ferrocenoyl-7-(4-fluorophenyl)spiro[hexahydropyrrolo[1,2-<i>c</i>][1,3]thiazole-5,11'-indeno[1,2-<i>b</i>]quinoxaline]
;
_journal_coeditor_code SU2635
_journal_issue 9
_journal_name_full 'Acta Crystallographica Section E'
_journal_page_first m501
_journal_paper_doi 10.1107/S1600536813022617
_journal_volume 69
_journal_year 2013
_chemical_formula_iupac '[Fe (C5 H5) (C32 H23 F N3 O S)]'
_chemical_formula_moiety 'C37 H28 F Fe N3 O S'
_chemical_formula_sum 'C37 H28 F Fe N3 O S'
_chemical_formula_weight 637.53
_chemical_name_systematic
6-Ferrocenoyl-7-(4-fluorophenyl)spiro[hexahydropyrrolo[1,2-<i>c</i>][1,3]thiazole-5,11'-indeno[1,2-<i>b</i>]quinoxaline]
_space_group_IT_number 2
_symmetry_cell_setting triclinic
_symmetry_space_group_name_Hall '-P 1'
_symmetry_space_group_name_H-M 'P -1'
_atom_sites_solution_hydrogens geom
_atom_sites_solution_primary direct
_atom_sites_solution_secondary difmap
_audit_creation_method SHELXL-97
_cell_angle_alpha 83.8650(10)
_cell_angle_beta 79.0080(10)
_cell_angle_gamma 86.7760(10)
_cell_formula_units_Z 2
_cell_length_a 8.7097(2)
_cell_length_b 12.6456(3)
_cell_length_c 13.5477(4)
_cell_measurement_reflns_used 5966
_cell_measurement_temperature 293(2)
_cell_measurement_theta_max 26.47
_cell_measurement_theta_min 1.54
_cell_volume 1455.39(6)
_computing_cell_refinement 'SAINT (Bruker, 2008)'
_computing_data_collection 'APEX2 (Bruker, 2008)'
_computing_data_reduction 'SAINT (Bruker, 2008)'
_computing_molecular_graphics 'ORTEP-3 for Windows (Farrugia, 2012)'
_computing_publication_material 'SHELXL97 (Sheldrick, 2008) and PLATON (Spek, 2009)'
_computing_structure_refinement 'SHELXL97 (Sheldrick, 2008)'
_computing_structure_solution 'SHELXS97 (Sheldrick, 2008)'
_diffrn_ambient_temperature 293(2)
_diffrn_measured_fraction_theta_full 0.994
_diffrn_measured_fraction_theta_max 0.994
_diffrn_measurement_device_type 'Bruker SMART APEXII area-detector'
_diffrn_measurement_method '\w and \f scans'
_diffrn_radiation_monochromator graphite
_diffrn_radiation_source 'fine-focus sealed tube'
_diffrn_radiation_type MoK\a
_diffrn_radiation_wavelength 0.71073
_diffrn_reflns_av_R_equivalents 0.0220
_diffrn_reflns_av_sigmaI/netI 0.0210
_diffrn_reflns_limit_h_max 10
_diffrn_reflns_limit_h_min -10
_diffrn_reflns_limit_k_max 15
_diffrn_reflns_limit_k_min -15
_diffrn_reflns_limit_l_max 15
_diffrn_reflns_limit_l_min -16
_diffrn_reflns_number 22064
_diffrn_reflns_theta_full 26.47
_diffrn_reflns_theta_max 26.47
_diffrn_reflns_theta_min 1.54
_exptl_absorpt_coefficient_mu 0.633
_exptl_absorpt_correction_T_max 0.8838
_exptl_absorpt_correction_T_min 0.8328
_exptl_absorpt_correction_type multi-scan
_exptl_absorpt_process_details '(<i>SADABS</i>; Bruker, 2008)'
_exptl_crystal_colour Colourless
_exptl_crystal_density_diffrn 1.455
_exptl_crystal_density_method 'not measured'
_exptl_crystal_description Block
_exptl_crystal_F_000 660
_exptl_crystal_size_max 0.30
_exptl_crystal_size_mid 0.25
_exptl_crystal_size_min 0.20
_refine_diff_density_max 0.332
_refine_diff_density_min -0.337
_refine_ls_extinction_method none
_refine_ls_goodness_of_fit_ref 1.055
_refine_ls_hydrogen_treatment constr
_refine_ls_matrix_type full
_refine_ls_number_parameters 397
_refine_ls_number_reflns 5966
_refine_ls_number_restraints 0
_refine_ls_restrained_S_all 1.055
_refine_ls_R_factor_all 0.0425
_refine_ls_R_factor_gt 0.0350
_refine_ls_shift/su_max 0.001
_refine_ls_shift/su_mean 0.000
_refine_ls_structure_factor_coef Fsqd
_refine_ls_weighting_details 'calc w=1/[\s^2^(Fo^2^)+(0.0495P)^2^+0.4866P] where P=(Fo^2^+2Fc^2^)/3'
_refine_ls_weighting_scheme calc
_refine_ls_wR_factor_gt 0.0917
_refine_ls_wR_factor_ref 0.0965
_reflns_number_gt 5126
_reflns_number_total 5966
_reflns_threshold_expression I>2sigma(I)
_cod_data_source_file su2635.cif
_cod_data_source_block I
_cod_database_code 2238564
_cod_database_fobs_code 2238564

loop_
_symmetry_equiv_pos_as_xyz
'x, y, z'
'-x, -y, -z'

loop_
_atom_site_type_symbol
_atom_site_label
_atom_site_fract_x
_atom_site_fract_y
_atom_site_fract_z
_atom_site_U_iso_or_equiv
_atom_site_adp_type
_atom_site_calc_flag
_atom_site_refinement_flags
_atom_site_occupancy
_atom_site_symmetry_multiplicity
C C1 0.2262(2) -0.05617(15) 0.90688(16) 0.0455(5) Uani d . 1 1
C C2 0.1056(3) -0.12677(18) 0.9492(2) 0.0610(6) Uani d . 1 1
H H2 0.0586 -0.1263 1.0168 0.073 Uiso calc R 1 1
C C3 0.0579(3) -0.19557(19) 0.8913(2) 0.0676(7) Uani d . 1 1
H H3 -0.0236 -0.2404 0.9195 0.081 Uiso calc R 1 1
C C4 0.1296(3) -0.19979(19) 0.7904(2) 0.0645(6) Uani d . 1 1
H H4 0.0975 -0.2486 0.7525 0.077 Uiso calc R 1 1
C C5 0.2470(3) -0.13261(17) 0.74675(18) 0.0545(5) Uani d . 1 1
H H5 0.2949 -0.1363 0.6797 0.065 Uiso calc R 1 1
C C6 0.2949(2) -0.05802(14) 0.80348(15) 0.0422(4) Uani d . 1 1
C C7 0.4407(2) 0.08107(14) 0.81340(13) 0.0356(4) Uani d . 1 1
C C8 0.3754(2) 0.08071(14) 0.91808(14) 0.0390(4) Uani d . 1 1
C C9 0.4426(2) 0.16713(15) 0.95772(14) 0.0402(4) Uani d . 1 1
C C10 0.4181(3) 0.19841(19) 1.05442(16) 0.0550(5) Uani d . 1 1
H H10 0.3498 0.1625 1.1069 0.066 Uiso calc R 1 1
C C11 0.4977(3) 0.2844(2) 1.07091(18) 0.0645(6) Uani d . 1 1
H H11 0.4824 0.3069 1.1353 0.077 Uiso calc R 1 1
C C12 0.5997(3) 0.3376(2) 0.99315(18) 0.0595(6) Uani d . 1 1
H H12 0.6522 0.3951 1.0061 0.071 Uiso calc R 1 1
C C13 0.6249(2) 0.30632(17) 0.89627(16) 0.0476(5) Uani d . 1 1
H H13 0.6946 0.3417 0.8443 0.057 Uiso calc R 1 1
C C14 0.5441(2) 0.22119(15) 0.87846(14) 0.0376(4) Uani d . 1 1
C C15 0.5453(2) 0.17673(14) 0.77843(13) 0.0347(4) Uani d . 1 1
C C16 0.4710(2) 0.25222(13) 0.69710(13) 0.0323(4) Uani d . 1 1
H H16 0.3694 0.2249 0.6934 0.039 Uiso calc R 1 1
C C17 0.5827(2) 0.24183(14) 0.59451(13) 0.0346(4) Uani d . 1 1
H H17 0.6462 0.3051 0.5782 0.042 Uiso calc R 1 1
C C18 0.6895(2) 0.14625(14) 0.61692(14) 0.0368(4) Uani d . 1 1
H H18 0.6387 0.0800 0.6128 0.044 Uiso calc R 1 1
C C19 0.8574(2) 0.14255(17) 0.55980(16) 0.0468(5) Uani d . 1 1
H H19A 0.8969 0.2137 0.5426 0.056 Uiso calc R 1 1
H H19B 0.8651 0.1082 0.4983 0.056 Uiso calc R 1 1
C C20 0.8016(2) 0.06956(18) 0.75419(16) 0.0507(5) Uani d . 1 1
H H20A 0.7472 0.0032 0.7670 0.061 Uiso calc R 1 1
H H20B 0.8373 0.0836 0.8150 0.061 Uiso calc R 1 1
C C21 0.4942(2) 0.23492(14) 0.50971(13) 0.0355(4) Uani d . 1 1
C C22 0.3981(2) 0.14988(15) 0.51023(15) 0.0432(4) Uani d . 1 1
H H22 0.3942 0.0939 0.5610 0.052 Uiso calc R 1 1
C C23 0.3088(2) 0.14764(16) 0.43653(16) 0.0472(5) Uani d . 1 1
H H23 0.2447 0.0911 0.4372 0.057 Uiso calc R 1 1
C C24 0.3172(2) 0.23083(17) 0.36242(15) 0.0452(5) Uani d . 1 1
C C25 0.4097(2) 0.31543(16) 0.35810(15) 0.0443(4) Uani d . 1 1
H H25 0.4131 0.3707 0.3067 0.053 Uiso calc R 1 1
C C26 0.4984(2) 0.31637(14) 0.43271(14) 0.0394(4) Uani d . 1 1
H H26 0.5624 0.3732 0.4309 0.047 Uiso calc R 1 1
C C27 0.4460(2) 0.36722(14) 0.72321(14) 0.0350(4) Uani d . 1 1
C C28 0.3001(2) 0.39424(14) 0.79037(14) 0.0368(4) Uani d . 1 1
C C29 0.1728(2) 0.32643(16) 0.83307(14) 0.0435(4) Uani d . 1 1
H H29 0.1722 0.2493 0.8302 0.052 Uiso calc R 1 1
C C30 0.0485(3) 0.39089(19) 0.88076(15) 0.0517(5) Uani d . 1 1
H H30 -0.0544 0.3662 0.9153 0.062 Uiso calc R 1 1
C C31 0.0960(3) 0.49664(19) 0.86815(16) 0.0541(5) Uani d . 1 1
H H31 0.0314 0.5580 0.8921 0.065 Uiso calc R 1 1
C C32 0.2502(2) 0.50038(16) 0.81311(16) 0.0451(5) Uani d . 1 1
H H32 0.3120 0.5642 0.7933 0.054 Uiso calc R 1 1
C C33 0.0960(3) 0.3753(2) 0.60022(16) 0.0540(5) Uani d . 1 1
H H33 0.1426 0.3063 0.5813 0.065 Uiso calc R 1 1
C C34 -0.0535(3) 0.3921(2) 0.65521(18) 0.0628(6) Uani d . 1 1
H H34 -0.1308 0.3376 0.6810 0.075 Uiso calc R 1 1
C C35 -0.0738(3) 0.4998(3) 0.6665(2) 0.0795(9) Uani d . 1 1
H H35 -0.1688 0.5351 0.7013 0.095 Uiso calc R 1 1
C C36 0.0650(4) 0.5504(2) 0.6174(2) 0.0794(9) Uani d . 1 1
H H36 0.0834 0.6268 0.6118 0.095 Uiso calc R 1 1
C C37 0.1690(3) 0.4720(2) 0.57671(16) 0.0591(6) Uani d . 1 1
H H37 0.2750 0.4831 0.5380 0.071 Uiso calc R 1 1
N N1 0.2691(2) 0.01468(13) 0.96630(13) 0.0475(4) Uani d . 1 1
N N2 0.40502(19) 0.01406(12) 0.75560(12) 0.0413(4) Uani d . 1 1
N N3 0.70264(17) 0.15638(12) 0.72110(11) 0.0372(3) Uani d . 1 1
O O1 0.54339(16) 0.43293(10) 0.68911(12) 0.0518(4) Uani d . 1 1
F F1 0.22731(18) 0.22959(12) 0.29030(10) 0.0684(4) Uani d . 1 1
Fe Fe1 0.10914(3) 0.44031(2) 0.730212(19) 0.03701(9) Uani d . 1 1
S S1 0.96553(7) 0.06529(5) 0.64716(5) 0.05986(16) Uani d . 1 1

loop_
_atom_site_aniso_label
_atom_site_aniso_U_11
_atom_site_aniso_U_22
_atom_site_aniso_U_33
_atom_site_aniso_U_12
_atom_site_aniso_U_13
_atom_site_aniso_U_23
C1 0.0461(11) 0.0371(10) 0.0505(12) -0.0021(8) -0.0049(9) 0.0013(8)
C2 0.0598(14) 0.0514(12) 0.0649(15) -0.0110(11) 0.0037(12) 0.0025(11)
C3 0.0600(14) 0.0517(13) 0.088(2) -0.0202(11) -0.0078(13) 0.0027(13)
C4 0.0757(16) 0.0484(12) 0.0747(17) -0.0171(11) -0.0247(14) -0.0036(11)
C5 0.0651(14) 0.0446(11) 0.0559(13) -0.0098(10) -0.0135(11) -0.0058(10)
C6 0.0463(10) 0.0338(9) 0.0462(11) -0.0021(8) -0.0103(9) 0.0014(8)
C7 0.0385(9) 0.0335(9) 0.0338(9) 0.0008(7) -0.0060(7) -0.0007(7)
C8 0.0428(10) 0.0370(9) 0.0353(10) 0.0016(8) -0.0051(8) -0.0006(7)
C9 0.0431(10) 0.0436(10) 0.0335(10) 0.0019(8) -0.0069(8) -0.0036(8)
C10 0.0623(13) 0.0670(14) 0.0336(11) -0.0057(11) -0.0012(10) -0.0078(10)
C11 0.0735(16) 0.0840(17) 0.0392(12) -0.0091(13) -0.0060(11) -0.0247(12)
C12 0.0607(14) 0.0718(15) 0.0517(13) -0.0141(11) -0.0117(11) -0.0233(11)
C13 0.0452(11) 0.0581(12) 0.0421(11) -0.0096(9) -0.0082(9) -0.0121(9)
C14 0.0364(9) 0.0425(10) 0.0343(9) 0.0014(7) -0.0073(7) -0.0064(8)
C15 0.0368(9) 0.0353(9) 0.0316(9) -0.0027(7) -0.0046(7) -0.0047(7)
C16 0.0341(9) 0.0316(8) 0.0320(9) -0.0037(7) -0.0065(7) -0.0047(7)
C17 0.0384(9) 0.0322(8) 0.0328(9) -0.0046(7) -0.0040(7) -0.0037(7)
C18 0.0396(9) 0.0357(9) 0.0344(9) -0.0013(7) -0.0034(7) -0.0062(7)
C19 0.0440(11) 0.0502(11) 0.0438(11) 0.0028(9) -0.0001(9) -0.0103(9)
C20 0.0477(12) 0.0574(12) 0.0443(12) 0.0095(9) -0.0073(9) -0.0013(10)
C21 0.0388(9) 0.0349(9) 0.0319(9) -0.0011(7) -0.0021(7) -0.0078(7)
C22 0.0546(11) 0.0359(9) 0.0390(10) -0.0070(8) -0.0077(9) -0.0031(8)
C23 0.0526(12) 0.0425(10) 0.0488(12) -0.0091(9) -0.0085(9) -0.0135(9)
C24 0.0493(11) 0.0538(11) 0.0356(10) 0.0021(9) -0.0114(8) -0.0148(9)
C25 0.0542(12) 0.0428(10) 0.0346(10) 0.0006(9) -0.0071(9) -0.0018(8)
C26 0.0447(10) 0.0358(9) 0.0366(10) -0.0048(8) -0.0031(8) -0.0048(7)
C27 0.0351(9) 0.0339(9) 0.0383(10) -0.0012(7) -0.0113(7) -0.0057(7)
C28 0.0397(9) 0.0393(9) 0.0336(9) -0.0001(7) -0.0112(8) -0.0069(7)
C29 0.0433(10) 0.0483(11) 0.0363(10) -0.0001(8) -0.0041(8) 0.0006(8)
C30 0.0438(11) 0.0721(14) 0.0349(11) 0.0040(10) -0.0002(9) -0.0019(10)
C31 0.0577(13) 0.0649(14) 0.0405(11) 0.0150(11) -0.0076(10) -0.0210(10)
C32 0.0491(11) 0.0451(10) 0.0460(11) 0.0046(8) -0.0153(9) -0.0186(9)
C33 0.0558(13) 0.0695(14) 0.0418(11) -0.0021(11) -0.0155(10) -0.0170(10)
C34 0.0495(13) 0.0940(19) 0.0493(13) -0.0165(12) -0.0147(10) -0.0095(12)
C35 0.0613(16) 0.124(3) 0.0568(16) 0.0405(17) -0.0259(13) -0.0215(16)
C36 0.133(3) 0.0550(14) 0.0589(16) 0.0013(16) -0.0489(18) 0.0058(12)
C37 0.0595(13) 0.0843(17) 0.0350(11) -0.0204(12) -0.0102(10) -0.0015(11)
N1 0.0524(10) 0.0433(9) 0.0419(9) -0.0045(7) 0.0020(8) 0.0001(7)
N2 0.0482(9) 0.0367(8) 0.0386(9) -0.0056(7) -0.0058(7) -0.0030(7)
N3 0.0353(8) 0.0419(8) 0.0336(8) 0.0018(6) -0.0052(6) -0.0039(6)
O1 0.0434(8) 0.0372(7) 0.0726(10) -0.0090(6) -0.0001(7) -0.0102(7)
F1 0.0779(9) 0.0831(9) 0.0541(8) -0.0073(7) -0.0334(7) -0.0122(7)
Fe1 0.03496(15) 0.04285(16) 0.03363(15) 0.00073(11) -0.00654(11) -0.00640(11)
S1 0.0445(3) 0.0693(4) 0.0606(4) 0.0151(3) -0.0026(3) -0.0046(3)

loop_
_atom_type_symbol
_atom_type_description
_atom_type_scat_dispersion_real
_atom_type_scat_dispersion_imag
_atom_type_scat_source
C C 0.0033 0.0016 'International Tables Vol C Tables 4.2.6.8 and 6.1.1.4'
H H 0.0000 0.0000 'International Tables Vol C Tables 4.2.6.8 and 6.1.1.4'
N N 0.0061 0.0033 'International Tables Vol C Tables 4.2.6.8 and 6.1.1.4'
O O 0.0106 0.0060 'International Tables Vol C Tables 4.2.6.8 and 6.1.1.4'
F F 0.0171 0.0103 'International Tables Vol C Tables 4.2.6.8 and 6.1.1.4'
Fe Fe 0.3463 0.8444 'International Tables Vol C Tables 4.2.6.8 and 6.1.1.4'
S S 0.1246 0.1234 'International Tables Vol C Tables 4.2.6.8 and 6.1.1.4'

loop_
_geom_angle_atom_site_label_1
_geom_angle_atom_site_label_2
_geom_angle_atom_site_label_3
_geom_angle
N1 C1 C2 119.1(2)
N1 C1 C6 122.18(17)
C2 C1 C6 118.7(2)
C3 C2 C1 120.3(2)
C3 C2 H2 119.9
C1 C2 H2 119.9
C2 C3 C4 120.9(2)
C2 C3 H3 119.6
C4 C3 H3 119.6
C5 C4 C3 120.5(2)
C5 C4 H4 119.8
C3 C4 H4 119.8
C4 C5 C6 120.0(2)
C4 C5 H5 120.0
C6 C5 H5 120.0
N2 C6 C5 118.71(19)
N2 C6 C1 121.64(18)
C5 C6 C1 119.62(18)
N2 C7 C8 123.79(17)
N2 C7 C15 125.82(16)
C8 C7 C15 110.17(15)
N1 C8 C7 123.68(18)
N1 C8 C9 127.97(18)
C7 C8 C9 108.30(16)
C10 C9 C14 121.14(19)
C10 C9 C8 130.35(19)
C14 C9 C8 108.51(16)
C11 C10 C9 118.2(2)
C11 C10 H10 120.9
C9 C10 H10 120.9
C12 C11 C10 121.0(2)
C12 C11 H11 119.5
C10 C11 H11 119.5
C11 C12 C13 121.0(2)
C11 C12 H12 119.5
C13 C12 H12 119.5
C12 C13 C14 118.6(2)
C12 C13 H13 120.7
C14 C13 H13 120.7
C13 C14 C9 120.10(18)
C13 C14 C15 128.08(17)
C9 C14 C15 111.79(16)
N3 C15 C14 113.78(14)
N3 C15 C7 117.55(15)
C14 C15 C7 100.86(14)
N3 C15 C16 100.78(13)
C14 C15 C16 116.14(14)
C7 C15 C16 108.37(14)
C27 C16 C17 112.63(14)
C27 C16 C15 112.86(14)
C17 C16 C15 105.89(14)
C27 C16 H16 108.4
C17 C16 H16 108.4
C15 C16 H16 108.4
C21 C17 C18 116.13(15)
C21 C17 C16 112.03(14)
C18 C17 C16 103.55(14)
C21 C17 H17 108.3
C18 C17 H17 108.3
C16 C17 H17 108.3
N3 C18 C19 104.67(15)
N3 C18 C17 101.91(14)
C19 C18 C17 119.10(16)
N3 C18 H18 110.2
C19 C18 H18 110.2
C17 C18 H18 110.2
C18 C19 S1 104.45(14)
C18 C19 H19A 110.9
S1 C19 H19A 110.9
C18 C19 H19B 110.9
S1 C19 H19B 110.9
H19A C19 H19B 108.9
N3 C20 S1 103.11(13)
N3 C20 H20A 111.1
S1 C20 H20A 111.1
N3 C20 H20B 111.1
S1 C20 H20B 111.1
H20A C20 H20B 109.1
C26 C21 C22 118.07(17)
C26 C21 C17 120.58(16)
C22 C21 C17 121.22(16)
C23 C22 C21 121.04(18)
C23 C22 H22 119.5
C21 C22 H22 119.5
C24 C23 C22 118.27(18)
C24 C23 H23 120.9
C22 C23 H23 120.9
F1 C24 C25 118.57(19)
F1 C24 C23 118.40(19)
C25 C24 C23 123.02(19)
C24 C25 C26 117.92(18)
C24 C25 H25 121.0
C26 C25 H25 121.0
C21 C26 C25 121.67(17)
C21 C26 H26 119.2
C25 C26 H26 119.2
O1 C27 C28 121.81(16)
O1 C27 C16 121.04(16)
C28 C27 C16 117.15(15)
C29 C28 C32 107.30(17)
C29 C28 C27 127.91(16)
C32 C28 C27 124.22(17)
C29 C28 Fe1 69.43(11)
C32 C28 Fe1 70.08(11)
C27 C28 Fe1 119.05(13)
C30 C29 C28 107.56(18)
C30 C29 Fe1 70.45(12)
C28 C29 Fe1 69.03(10)
C30 C29 H29 126.2
C28 C29 H29 126.2
Fe1 C29 H29 126.2
C31 C30 C29 108.56(19)
C31 C30 Fe1 70.15(12)
C29 C30 Fe1 68.88(11)
C31 C30 H30 125.7
C29 C30 H30 125.7
Fe1 C30 H30 125.7
C30 C31 C32 108.85(19)
C30 C31 Fe1 69.72(12)
C32 C31 Fe1 69.46(11)
C30 C31 H31 125.6
C32 C31 H31 125.6
Fe1 C31 H31 125.6
C31 C32 C28 107.73(19)
C31 C32 Fe1 70.31(12)
C28 C32 Fe1 68.53(10)
C31 C32 H32 126.1
C28 C32 H32 126.1
Fe1 C32 H32 126.1
C34 C33 C37 109.0(2)
C34 C33 Fe1 70.18(13)
C37 C33 Fe1 70.17(13)
C34 C33 H33 125.5
C37 C33 H33 125.5
Fe1 C33 H33 125.5
C35 C34 C33 107.6(2)
C35 C34 Fe1 69.27(14)
C33 C34 Fe1 70.16(13)
C35 C34 H34 126.2
C33 C34 H34 126.2
Fe1 C34 H34 126.2
C34 C35 C36 108.3(2)
C34 C35 Fe1 70.97(14)
C36 C35 Fe1 69.87(15)
C34 C35 H35 125.9
C36 C35 H35 125.9
Fe1 C35 H35 125.9
C37 C36 C35 107.2(2)
C37 C36 Fe1 70.63(14)
C35 C36 Fe1 69.30(15)
C37 C36 H36 126.4
C35 C36 H36 126.4
Fe1 C36 H36 126.4
C33 C37 C36 107.9(2)
C33 C37 Fe1 70.15(13)
C36 C37 Fe1 69.52(14)
C33 C37 H37 126.0
C36 C37 H37 126.0
Fe1 C37 H37 126.0
C8 N1 C1 114.09(17)
C7 N2 C6 114.56(16)
C20 N3 C18 108.64(15)
C20 N3 C15 120.93(15)
C18 N3 C15 108.06(14)
C28 Fe1 C29 41.54(7)
C28 Fe1 C35 174.75(12)
C29 Fe1 C35 143.28(12)
C28 Fe1 C36 134.60(12)
C29 Fe1 C36 174.29(12)
C35 Fe1 C36 40.83(13)
C28 Fe1 C32 41.38(7)
C29 Fe1 C32 69.28(8)
C35 Fe1 C32 134.48(12)
C36 Fe1 C32 110.44(11)
C28 Fe1 C30 68.86(8)
C29 Fe1 C30 40.67(8)
C35 Fe1 C30 113.71(11)
C36 Fe1 C30 144.91(12)
C32 Fe1 C30 68.10(9)
C28 Fe1 C33 115.19(8)
C29 Fe1 C33 110.01(9)
C35 Fe1 C33 66.68(11)
C36 Fe1 C33 66.88(11)
C32 Fe1 C33 146.57(9)
C30 Fe1 C33 134.19(10)
C28 Fe1 C37 110.62(9)
C29 Fe1 C37 134.77(10)
C35 Fe1 C37 67.38(11)
C36 Fe1 C37 39.85(12)
C32 Fe1 C37 116.09(9)
C30 Fe1 C37 173.50(10)
C33 Fe1 C37 39.68(9)
C28 Fe1 C34 144.67(10)
C29 Fe1 C34 113.39(10)
C35 Fe1 C34 39.76(12)
C36 Fe1 C34 67.59(12)
C32 Fe1 C34 173.03(10)
C30 Fe1 C34 109.37(10)
C33 Fe1 C34 39.65(9)
C37 Fe1 C34 67.06(9)
C28 Fe1 C31 68.63(8)
C29 Fe1 C31 68.35(9)
C35 Fe1 C31 110.11(10)
C36 Fe1 C31 115.37(11)
C32 Fe1 C31 40.23(9)
C30 Fe1 C31 40.13(9)
C33 Fe1 C31 172.76(9)
C37 Fe1 C31 146.21(10)
C34 Fe1 C31 133.81(10)
C19 S1 C20 93.34(9)

loop_
_geom_bond_atom_site_label_1
_geom_bond_atom_site_label_2
_geom_bond_distance
C1 N1 1.377(3)
C1 C2 1.413(3)
C1 C6 1.417(3)
C2 C3 1.362(4)
C2 H2 0.9300
C3 C4 1.397(4)
C3 H3 0.9300
C4 C5 1.369(3)
C4 H4 0.9300
C5 C6 1.406(3)
C5 H5 0.9300
C6 N2 1.380(2)
C7 N2 1.301(2)
C7 C8 1.423(3)
C7 C15 1.535(2)
C8 N1 1.312(2)
C8 C9 1.464(3)
C9 C10 1.383(3)
C9 C14 1.397(3)
C10 C11 1.382(3)
C10 H10 0.9300
C11 C12 1.382(3)
C11 H11 0.9300
C12 C13 1.385(3)
C12 H12 0.9300
C13 C14 1.385(3)
C13 H13 0.9300
C14 C15 1.520(2)
C15 N3 1.464(2)
C15 C16 1.588(2)
C16 C27 1.527(2)
C16 C17 1.551(2)
C16 H16 0.9800
C17 C21 1.513(2)
C17 C18 1.523(3)
C17 H17 0.9800
C18 N3 1.457(2)
C18 C19 1.520(3)
C18 H18 0.9800
C19 S1 1.821(2)
C19 H19A 0.9700
C19 H19B 0.9700
C20 N3 1.444(2)
C20 S1 1.834(2)
C20 H20A 0.9700
C20 H20B 0.9700
C21 C26 1.382(3)
C21 C22 1.398(3)
C22 C23 1.381(3)
C22 H22 0.9300
C23 C24 1.369(3)
C23 H23 0.9300
C24 F1 1.365(2)
C24 C25 1.365(3)
C25 C26 1.386(3)
C25 H25 0.9300
C26 H26 0.9300
C27 O1 1.213(2)
C27 C28 1.461(3)
C28 C29 1.434(3)
C28 C32 1.434(3)
C28 Fe1 2.0191(18)
C29 C30 1.414(3)
C29 Fe1 2.025(2)
C29 H29 0.9800
C30 C31 1.405(3)
C30 Fe1 2.045(2)
C30 H30 0.9800
C31 C32 1.407(3)
C31 Fe1 2.051(2)
C31 H31 0.9800
C32 Fe1 2.0398(19)
C32 H32 0.9800
C33 C34 1.388(3)
C33 C37 1.389(3)
C33 Fe1 2.047(2)
C33 H33 0.9800
C34 C35 1.385(4)
C34 Fe1 2.047(2)
C34 H34 0.9800
C35 C36 1.415(5)
C35 Fe1 2.025(2)
C35 H35 0.9800
C36 C37 1.390(4)
C36 Fe1 2.033(2)
C36 H36 0.9800
C37 Fe1 2.047(2)
C37 H37 0.9800

loop_
_geom_hbond_atom_site_label_D
_geom_hbond_atom_site_label_H
_geom_hbond_atom_site_label_A
_geom_hbond_site_symmetry_A
_geom_hbond_distance_DH
_geom_hbond_distance_HA
_geom_hbond_distance_DA
_geom_hbond_angle_DHA
_geom_hbond_publ_flag
C25 H25 O1 2_666 0.93 2.54 3.212(2) 129 yes

loop_
_geom_torsion_atom_site_label_1
_geom_torsion_atom_site_label_2
_geom_torsion_atom_site_label_3
_geom_torsion_atom_site_label_4
_geom_torsion
N1 C1 C2 C3 178.2(2)
C6 C1 C2 C3 0.5(3)
C1 C2 C3 C4 1.8(4)
C2 C3 C4 C5 -1.7(4)
C3 C4 C5 C6 -0.6(4)
C4 C5 C6 N2 -175.1(2)
C4 C5 C6 C1 2.8(3)
N1 C1 C6 N2 -2.4(3)
C2 C1 C6 N2 175.1(2)
N1 C1 C6 C5 179.65(19)
C2 C1 C6 C5 -2.8(3)
N2 C7 C8 N1 -2.1(3)
C15 C7 C8 N1 172.84(18)
N2 C7 C8 C9 -179.87(17)
C15 C7 C8 C9 -4.9(2)
N1 C8 C9 C10 3.1(4)
C7 C8 C9 C10 -179.2(2)
N1 C8 C9 C14 -176.19(19)
C7 C8 C9 C14 1.5(2)
C14 C9 C10 C11 -0.5(3)
C8 C9 C10 C11 -179.7(2)
C9 C10 C11 C12 -0.3(4)
C10 C11 C12 C13 0.2(4)
C11 C12 C13 C14 0.8(4)
C12 C13 C14 C9 -1.5(3)
C12 C13 C14 C15 176.3(2)
C10 C9 C14 C13 1.4(3)
C8 C9 C14 C13 -179.18(18)
C10 C9 C14 C15 -176.75(19)
C8 C9 C14 C15 2.6(2)
C13 C14 C15 N3 50.0(3)
C9 C14 C15 N3 -132.05(16)
C13 C14 C15 C7 176.76(19)
C9 C14 C15 C7 -5.2(2)
C13 C14 C15 C16 -66.4(3)
C9 C14 C15 C16 111.59(18)
N2 C7 C15 N3 -54.8(2)
C8 C7 C15 N3 130.35(17)
N2 C7 C15 C14 -179.12(18)
C8 C7 C15 C14 6.08(19)
N2 C7 C15 C16 58.4(2)
C8 C7 C15 C16 -116.36(16)
N3 C15 C16 C27 -109.51(15)
C14 C15 C16 C27 13.9(2)
C7 C15 C16 C27 126.49(15)
N3 C15 C16 C17 14.15(16)
C14 C15 C16 C17 137.56(15)
C7 C15 C16 C17 -109.85(15)
C27 C16 C17 C21 -98.14(17)
C15 C16 C17 C21 138.06(14)
C27 C16 C17 C18 135.97(15)
C15 C16 C17 C18 12.17(16)
C21 C17 C18 N3 -157.44(14)
C16 C17 C18 N3 -34.21(16)
C21 C17 C18 C19 88.1(2)
C16 C17 C18 C19 -148.65(16)
N3 C18 C19 S1 37.60(16)
C17 C18 C19 S1 150.55(14)
C18 C17 C21 C26 -128.77(18)
C16 C17 C21 C26 112.55(18)
C18 C17 C21 C22 55.4(2)
C16 C17 C21 C22 -63.2(2)
C26 C21 C22 C23 -0.6(3)
C17 C21 C22 C23 175.32(18)
C21 C22 C23 C24 0.3(3)
C22 C23 C24 F1 -179.06(18)
C22 C23 C24 C25 0.1(3)
F1 C24 C25 C26 179.02(17)
C23 C24 C25 C26 -0.2(3)
C22 C21 C26 C25 0.5(3)
C17 C21 C26 C25 -175.38(17)
C24 C25 C26 C21 -0.2(3)
C17 C16 C27 O1 -25.5(2)
C15 C16 C27 O1 94.4(2)
C17 C16 C27 C28 154.34(15)
C15 C16 C27 C28 -85.81(19)
O1 C27 C28 C29 177.49(19)
C16 C27 C28 C29 -2.3(3)
O1 C27 C28 C32 7.3(3)
C16 C27 C28 C32 -172.54(17)
O1 C27 C28 Fe1 91.9(2)
C16 C27 C28 Fe1 -87.91(17)
C32 C28 C29 C30 -0.1(2)
C27 C28 C29 C30 -171.60(18)
Fe1 C28 C29 C30 -60.19(14)
C32 C28 C29 Fe1 60.13(13)
C27 C28 C29 Fe1 -111.41(19)
C28 C29 C30 C31 0.2(2)
Fe1 C29 C30 C31 -59.09(15)
C28 C29 C30 Fe1 59.29(13)
C29 C30 C31 C32 -0.3(2)
Fe1 C30 C31 C32 -58.57(15)
C29 C30 C31 Fe1 58.31(15)
C30 C31 C32 C28 0.2(2)
Fe1 C31 C32 C28 -58.50(13)
C30 C31 C32 Fe1 58.73(15)
C29 C28 C32 C31 -0.1(2)
C27 C28 C32 C31 171.83(17)
Fe1 C28 C32 C31 59.62(14)
C29 C28 C32 Fe1 -59.72(13)
C27 C28 C32 Fe1 112.22(18)
C37 C33 C34 C35 -0.3(3)
Fe1 C33 C34 C35 59.40(17)
C37 C33 C34 Fe1 -59.65(16)
C33 C34 C35 C36 0.2(3)
Fe1 C34 C35 C36 60.20(18)
C33 C34 C35 Fe1 -59.96(16)
C34 C35 C36 C37 -0.1(3)
Fe1 C35 C36 C37 60.75(17)
C34 C35 C36 Fe1 -60.88(18)
C34 C33 C37 C36 0.2(3)
Fe1 C33 C37 C36 -59.49(16)
C34 C33 C37 Fe1 59.66(16)
C35 C36 C37 C33 0.0(3)
Fe1 C36 C37 C33 59.88(16)
C35 C36 C37 Fe1 -59.90(17)
C7 C8 N1 C1 0.7(3)
C9 C8 N1 C1 178.01(18)
C2 C1 N1 C8 -176.14(19)
C6 C1 N1 C8 1.4(3)
C8 C7 N2 C6 1.1(3)
C15 C7 N2 C6 -173.07(17)
C5 C6 N2 C7 178.99(18)
C1 C6 N2 C7 1.1(3)
S1 C20 N3 C18 44.82(17)
S1 C20 N3 C15 170.52(13)
C19 C18 N3 C20 -55.58(19)
C17 C18 N3 C20 179.74(15)
C19 C18 N3 C15 171.53(14)
C17 C18 N3 C15 46.85(17)
C14 C15 N3 C20 71.3(2)
C7 C15 N3 C20 -46.3(2)
C16 C15 N3 C20 -163.71(16)
C14 C15 N3 C18 -162.77(14)
C7 C15 N3 C18 79.71(18)
C16 C15 N3 C18 -37.75(16)
C32 C28 Fe1 C29 -118.28(16)
C27 C28 Fe1 C29 122.84(18)
C29 C28 Fe1 C36 -173.88(14)
C32 C28 Fe1 C36 67.84(18)
C27 C28 Fe1 C36 -51.0(2)
C29 C28 Fe1 C32 118.28(16)
C27 C28 Fe1 C32 -118.88(19)
C29 C28 Fe1 C30 37.83(12)
C32 C28 Fe1 C30 -80.45(13)
C27 C28 Fe1 C30 160.67(16)
C29 C28 Fe1 C33 -92.26(13)
C32 C28 Fe1 C33 149.46(13)
C27 C28 Fe1 C33 30.58(17)
C29 C28 Fe1 C37 -135.23(13)
C32 C28 Fe1 C37 106.49(14)
C27 C28 Fe1 C37 -12.39(17)
C29 C28 Fe1 C34 -56.14(19)
C32 C28 Fe1 C34 -174.42(15)
C27 C28 Fe1 C34 66.7(2)
C29 C28 Fe1 C31 81.04(13)
C27 C28 Fe1 C31 -156.12(17)
C30 C29 Fe1 C28 118.62(17)
C30 C29 Fe1 C35 -58.1(2)
C28 C29 Fe1 C35 -176.72(16)
C30 C29 Fe1 C32 80.12(14)
C28 C29 Fe1 C32 -38.50(11)
C28 C29 Fe1 C30 -118.62(17)
C30 C29 Fe1 C33 -135.60(14)
C28 C29 Fe1 C33 105.78(12)
C30 C29 Fe1 C37 -173.20(13)
C28 C29 Fe1 C37 68.19(16)
C30 C29 Fe1 C34 -92.93(15)
C28 C29 Fe1 C34 148.45(12)
C30 C29 Fe1 C31 36.85(13)
C28 C29 Fe1 C31 -81.77(13)
C34 C35 Fe1 C29 -55.0(2)
C36 C35 Fe1 C29 -173.67(16)
C34 C35 Fe1 C36 118.6(2)
C34 C35 Fe1 C32 -174.18(14)
C36 C35 Fe1 C32 67.2(2)
C34 C35 Fe1 C30 -92.21(17)
C36 C35 Fe1 C30 149.15(16)
C34 C35 Fe1 C33 37.56(15)
C36 C35 Fe1 C33 -81.07(18)
C34 C35 Fe1 C37 80.82(16)
C36 C35 Fe1 C37 -37.81(16)
C36 C35 Fe1 C34 -118.6(2)
C34 C35 Fe1 C31 -135.45(16)
C36 C35 Fe1 C31 105.91(18)
C37 C36 Fe1 C28 65.81(19)
C35 C36 Fe1 C28 -176.23(15)
C37 C36 Fe1 C35 -118.0(2)
C37 C36 Fe1 C32 106.61(15)
C35 C36 Fe1 C32 -135.43(17)
C37 C36 Fe1 C30 -172.70(15)
C35 C36 Fe1 C30 -54.7(3)
C37 C36 Fe1 C33 -37.41(14)
C35 C36 Fe1 C33 80.55(18)
C35 C36 Fe1 C37 118.0(2)
C37 C36 Fe1 C34 -80.57(16)
C35 C36 Fe1 C34 37.39(16)
C37 C36 Fe1 C31 150.14(14)
C35 C36 Fe1 C31 -91.90(18)
C31 C32 Fe1 C28 -119.23(18)
C31 C32 Fe1 C29 -80.59(14)
C28 C32 Fe1 C29 38.64(11)
C31 C32 Fe1 C35 65.5(2)
C28 C32 Fe1 C35 -175.29(15)
C31 C32 Fe1 C36 105.50(17)
C28 C32 Fe1 C36 -135.27(15)
C31 C32 Fe1 C30 -36.80(13)
C28 C32 Fe1 C30 82.42(13)
C31 C32 Fe1 C33 -175.80(16)
C28 C32 Fe1 C33 -56.6(2)
C31 C32 Fe1 C37 148.64(15)
C28 C32 Fe1 C37 -92.14(14)
C28 C32 Fe1 C31 119.23(18)
C31 C30 Fe1 C28 81.52(14)
C29 C30 Fe1 C28 -38.62(12)
C31 C30 Fe1 C29 120.15(19)
C31 C30 Fe1 C35 -93.52(17)
C29 C30 Fe1 C35 146.33(16)
C31 C30 Fe1 C36 -57.9(2)
C29 C30 Fe1 C36 -178.00(18)
C31 C30 Fe1 C32 36.89(13)
C29 C30 Fe1 C32 -83.26(13)
C31 C30 Fe1 C33 -173.38(13)
C29 C30 Fe1 C33 66.47(17)
C31 C30 Fe1 C34 -136.17(14)
C29 C30 Fe1 C34 103.68(15)
C29 C30 Fe1 C31 -120.15(19)
C34 C33 Fe1 C28 147.72(15)
C37 C33 Fe1 C28 -92.45(16)
C34 C33 Fe1 C29 102.87(16)
C37 C33 Fe1 C29 -137.29(15)
C34 C33 Fe1 C35 -37.66(18)
C37 C33 Fe1 C35 82.17(19)
C34 C33 Fe1 C36 -82.27(19)
C37 C33 Fe1 C36 37.56(17)
C34 C33 Fe1 C32 -174.71(17)
C37 C33 Fe1 C32 -54.9(2)
C34 C33 Fe1 C30 63.4(2)
C37 C33 Fe1 C30 -176.78(14)
C34 C33 Fe1 C37 -119.8(2)
C37 C33 Fe1 C34 119.8(2)
C33 C37 Fe1 C28 104.99(14)
C36 C37 Fe1 C28 -136.05(17)
C33 C37 Fe1 C29 63.85(18)
C36 C37 Fe1 C29 -177.19(16)
C33 C37 Fe1 C35 -80.23(18)
C36 C37 Fe1 C35 38.72(18)
C33 C37 Fe1 C36 -119.0(2)
C33 C37 Fe1 C32 149.89(14)
C36 C37 Fe1 C32 -91.16(18)
C36 C37 Fe1 C33 119.0(2)
C33 C37 Fe1 C34 -36.95(15)
C36 C37 Fe1 C34 82.01(19)
C33 C37 Fe1 C31 -172.93(16)
C36 C37 Fe1 C31 -54.0(2)
C35 C34 Fe1 C28 -175.39(16)
C33 C34 Fe1 C28 -56.7(2)
C35 C34 Fe1 C29 147.74(16)
C33 C34 Fe1 C29 -93.57(16)
C33 C34 Fe1 C35 118.7(2)
C35 C34 Fe1 C36 -38.37(18)
C33 C34 Fe1 C36 80.32(18)
C35 C34 Fe1 C30 104.12(18)
C33 C34 Fe1 C30 -137.19(15)
C35 C34 Fe1 C33 -118.7(2)
C35 C34 Fe1 C37 -81.71(18)
C33 C34 Fe1 C37 36.98(16)
C35 C34 Fe1 C31 65.9(2)
C33 C34 Fe1 C31 -175.40(14)
C30 C31 Fe1 C28 -82.14(13)
C32 C31 Fe1 C28 38.28(12)
C30 C31 Fe1 C29 -37.32(13)
C32 C31 Fe1 C29 83.10(13)
C30 C31 Fe1 C35 103.31(17)
C32 C31 Fe1 C35 -136.27(16)
C30 C31 Fe1 C36 147.40(16)
C32 C31 Fe1 C36 -92.18(17)
C30 C31 Fe1 C32 -120.42(19)
C32 C31 Fe1 C30 120.42(19)
C30 C31 Fe1 C37 -177.60(16)
C32 C31 Fe1 C37 -57.2(2)
C30 C31 Fe1 C34 64.86(19)
C32 C31 Fe1 C34 -174.72(14)
C18 C19 S1 C20 -11.28(15)
N3 C20 S1 C19 -17.86(15)
